data_4512599
loop_
_publ_author_name
'Zhang, Fengming'
'Zou, Xiaoyan'
'Yan, Pengfei'
'Sun, Jingwen'
'Hou, Guangfeng'
'Li, Guangming'

_publ_section_title
;
 Pyrazine-2,3-Carboxylate Based Ag+Homometallic and
 Ln3+--Ag+Heterometallic Coordination Frameworks: Synthesis, Structures,
 and Magnetic Properties
;
_journal_issue 3
_journal_name_full 'Crystal Growth &amp; Design'
_journal_page_first 1249
_journal_paper_doi 10.1021/cg501644z
_journal_volume 15
_journal_year 2015
_chemical_formula_moiety 'C12 H8 Ag N4 O10 Tb, 2(H2 O)'
_chemical_formula_sum 'C12 H12 Ag N4 O12 Tb'
_chemical_formula_weight 671.05
_chemical_name_systematic
; 
 ? 
;
_space_group_IT_number 2
_symmetry_cell_setting triclinic
_symmetry_space_group_name_Hall '-P 1'
_symmetry_space_group_name_H-M 'P -1'
_atom_sites_solution_hydrogens geom
_atom_sites_solution_primary direct
_atom_sites_solution_secondary difmap
_audit_creation_method SHELXL-97
_cell_angle_alpha 99.695(5)
_cell_angle_beta 101.871(5)
_cell_angle_gamma 105.780(5)
_cell_formula_units_Z 2
_cell_length_a 6.6739(4)
_cell_length_b 10.0822(6)
_cell_length_c 14.9383(8)
_cell_measurement_reflns_used 3554
_cell_measurement_temperature 293(2)
_cell_measurement_theta_max 29.6702
_cell_measurement_theta_min 3.1484
_cell_volume 919.34(10)
_computing_cell_refinement
;
CrysAlisPro, Agilent Technologies,
Version 1.171.35.21 (release 20-01-2012 CrysAlis171 .NET)
(compiled Jan 23 2012,18:06:46)
;
_computing_data_collection
;
CrysAlisPro, Agilent Technologies,
Version 1.171.35.21 (release 20-01-2012 CrysAlis171 .NET)
(compiled Jan 23 2012,18:06:46)
;
_computing_data_reduction
;
CrysAlisPro, Agilent Technologies,
Version 1.171.35.21 (release 20-01-2012 CrysAlis171 .NET)
(compiled Jan 23 2012,18:06:46)
;
_computing_structure_refinement 'SHELXL-97 (Sheldrick, 1997)'
_computing_structure_solution 'SHELXS-97 (Sheldrick, 1990)'
_diffrn_ambient_temperature 293(2)
_diffrn_detector_area_resol_mean 16.1954
_diffrn_measured_fraction_theta_full 0.998
_diffrn_measured_fraction_theta_max 0.998
_diffrn_measurement_device_type 'Xcalibur, Eos'
_diffrn_measurement_method '\w scans'
_diffrn_radiation_monochromator graphite
_diffrn_radiation_source 'fine-focus sealed tube'
_diffrn_radiation_type MoK\a
_diffrn_radiation_wavelength 0.71073
_diffrn_reflns_av_R_equivalents 0.0614
_diffrn_reflns_av_sigmaI/netI 0.0615
_diffrn_reflns_limit_h_max 7
_diffrn_reflns_limit_h_min -8
_diffrn_reflns_limit_k_max 11
_diffrn_reflns_limit_k_min -12
_diffrn_reflns_limit_l_max 18
_diffrn_reflns_limit_l_min -18
_diffrn_reflns_number 6161
_diffrn_reflns_theta_full 26.00
_diffrn_reflns_theta_max 26.00
_diffrn_reflns_theta_min 3.15
_exptl_absorpt_coefficient_mu 4.954
_exptl_absorpt_correction_T_max 0.5236
_exptl_absorpt_correction_T_min 0.3827
_exptl_absorpt_correction_type multi-scan
_exptl_absorpt_process_details
;
CrysAlisPro, Agilent Technologies,
Version 1.171.35.21 (release 20-01-2012 CrysAlis171 .NET)
(compiled Jan 23 2012,18:06:46)
Empirical absorption correction using spherical harmonics,
 implemented in SCALE3 ABSPACK scaling algorithm.
;
_exptl_crystal_colour colorless
_exptl_crystal_density_diffrn 2.424
_exptl_crystal_density_method 'not measured'
_exptl_crystal_description block
_exptl_crystal_F_000 640
_exptl_crystal_size_max 0.24
_exptl_crystal_size_mid 0.16
_exptl_crystal_size_min 0.15
_refine_diff_density_max 3.243
_refine_diff_density_min -2.346
_refine_diff_density_rms 0.246
_refine_ls_extinction_method none
_refine_ls_goodness_of_fit_ref 1.046
_refine_ls_hydrogen_treatment mixed
_refine_ls_matrix_type full
_refine_ls_number_parameters 271
_refine_ls_number_reflns 3614
_refine_ls_number_restraints 7
_refine_ls_restrained_S_all 1.050
_refine_ls_R_factor_all 0.0475
_refine_ls_R_factor_gt 0.0455
_refine_ls_shift/su_max 0.001
_refine_ls_shift/su_mean 0.000
_refine_ls_structure_factor_coef Fsqd
_refine_ls_weighting_details 'calc w=1/[\s^2^(Fo^2^)+(0.0829P)^2^+0.7443P] where P=(Fo^2^+2Fc^2^)/3'
_refine_ls_weighting_scheme calc
_refine_ls_wR_factor_gt 0.1244
_refine_ls_wR_factor_ref 0.1268
_reflns_number_gt 3414
_reflns_number_total 3614
_reflns_threshold_expression >2sigma(I)
_cod_data_source_file cg501644z_si_002.cif
_cod_data_source_block Tb-Ag
_cod_depositor_comments 'Adding full bibliography for 4512597--4512602.cif.'
_cod_original_cell_volume 919.34(9)
_cod_database_code 4512599

loop_
_symmetry_equiv_pos_as_xyz
'x, y, z'
'-x, -y, -z'

loop_
_atom_site_label
_atom_site_type_symbol
_atom_site_fract_x
_atom_site_fract_y
_atom_site_fract_z
_atom_site_U_iso_or_equiv
_atom_site_adp_type
_atom_site_occupancy
_atom_site_symmetry_multiplicity
_atom_site_calc_flag
_atom_site_refinement_flags
Ag1 Ag 0.41385(10) 0.17716(6) 0.19920(4) 0.03278(18) Uani 1 1 d .
C1 C -0.2701(15) -0.1403(9) 0.1151(6) 0.040(2) Uani 1 1 d .
H1 H -0.2824 -0.2058 0.1523 0.048 Uiso 1 1 calc R
C2 C -0.3346(13) -0.1875(8) 0.0202(6) 0.0347(17) Uani 1 1 d .
H2 H -0.3950 -0.2847 -0.0058 0.042 Uiso 1 1 calc R
C3 C -0.2311(10) 0.0403(7) 0.0019(4) 0.0218(13) Uani 1 1 d D
C4 C -0.1688(11) 0.0870(8) 0.0999(5) 0.0241(14) Uani 1 1 d .
C5 C -0.0742(10) 0.2413(7) 0.1517(4) 0.0221(14) Uani 1 1 d .
C6 C -0.2066(11) 0.1386(7) -0.0628(5) 0.0256(15) Uani 1 1 d D
C7 C 0.5949(12) 0.1804(8) 0.4091(5) 0.0291(16) Uani 1 1 d .
H7 H 0.5466 0.0837 0.3816 0.035 Uiso 1 1 calc R
C8 C 0.6862(11) 0.2258(7) 0.5060(5) 0.0251(14) Uani 1 1 d .
H8 H 0.7005 0.1600 0.5416 0.030 Uiso 1 1 calc R
C9 C 0.7368(9) 0.4556(7) 0.4939(4) 0.0162(12) Uani 1 1 d .
C10 C 0.6501(9) 0.4097(7) 0.3961(4) 0.0163(12) Uani 1 1 d .
C11 C 0.6415(10) 0.5093(7) 0.3313(4) 0.0198(13) Uani 1 1 d .
C12 C 0.8144(9) 0.6110(7) 0.5438(4) 0.0191(13) Uani 1 1 d .
Tb1 Tb 0.10784(4) 0.51512(3) 0.271217(18) 0.01688(14) Uani 1 1 d .
N1 N -0.1887(11) -0.0008(7) 0.1567(5) 0.0362(15) Uani 1 1 d .
N2 N -0.3150(9) -0.1004(6) -0.0373(4) 0.0266(13) Uani 1 1 d .
N3 N 0.5739(9) 0.2694(6) 0.3545(4) 0.0216(12) Uani 1 1 d .
N4 N 0.7535(9) 0.3647(6) 0.5478(4) 0.0203(11) Uani 1 1 d .
O1 O 0.1259(8) 0.2998(5) 0.1737(3) 0.0296(11) Uani 1 1 d .
O2 O -0.1981(7) 0.3040(5) 0.1780(3) 0.0274(11) Uani 1 1 d .
O3 O -0.1396(10) 0.2708(5) -0.0239(4) 0.0379(13) Uani 1 1 d .
O4 O -0.2514(10) 0.0853(6) -0.1482(4) 0.0399(13) Uani 1 1 d .
O5 O 0.4678(7) 0.5321(5) 0.3035(3) 0.0243(10) Uani 1 1 d .
O6 O 0.8083(7) 0.5589(5) 0.3063(3) 0.0229(10) Uani 1 1 d .
O7 O 0.7808(9) 0.6979(5) 0.4997(3) 0.0303(11) Uani 1 1 d .
O8 O 0.9092(8) 0.6391(5) 0.6303(3) 0.0265(10) Uani 1 1 d .
O9 O -0.0051(11) 0.5434(7) 0.1174(4) 0.0586(18) Uani 1 1 d U
H91 H 0.0243 0.6100 0.0890 0.088 Uiso 1 1 d R
H92 H -0.0885 0.4672 0.0784 0.088 Uiso 1 1 d R
O10 O 0.2782(8) 0.7548(5) 0.2768(3) 0.0305(11) Uani 1 1 d .
H101 H 0.4142 0.7737 0.2957 0.046 Uiso 1 1 d R
H102 H 0.2546 0.8216 0.2524 0.046 Uiso 1 1 d R
O11 O 0.0596(11) 0.0337(7) 0.3544(5) 0.0566(18) Uani 1 1 d .
H111 H 0.0957 0.1043 0.4012 0.085 Uiso 1 1 d R
H112 H -0.0108 0.0505 0.3058 0.085 Uiso 1 1 d R
O12 O 0.6831(9) 0.8735(7) 0.3844(5) 0.0546(18) Uani 1 1 d .
H121 H 0.7947 0.9351 0.3799 0.082 Uiso 1 1 d R
H122 H 0.7154 0.8382 0.4311 0.082 Uiso 1 1 d R

loop_
_atom_site_aniso_label
_atom_site_aniso_U_11
_atom_site_aniso_U_22
_atom_site_aniso_U_33
_atom_site_aniso_U_23
_atom_site_aniso_U_13
_atom_site_aniso_U_12
Ag1 0.0365(3) 0.0281(3) 0.0231(3) -0.0059(2) 0.0004(2) 0.0061(3)
C1 0.057(5) 0.024(4) 0.038(5) 0.018(3) 0.010(4) 0.005(4)
C2 0.042(4) 0.020(4) 0.039(4) 0.008(3) 0.013(4) 0.005(3)
C3 0.023(3) 0.018(3) 0.021(3) -0.001(3) 0.005(3) 0.005(3)
C4 0.022(3) 0.025(4) 0.020(3) 0.001(3) 0.003(3) 0.004(3)
C5 0.023(3) 0.023(3) 0.016(3) 0.000(3) 0.003(3) 0.005(3)
C6 0.026(3) 0.020(3) 0.027(4) 0.004(3) 0.004(3) 0.004(3)
C7 0.032(4) 0.015(3) 0.036(4) 0.001(3) 0.008(3) 0.005(3)
C8 0.032(4) 0.021(3) 0.026(3) 0.006(3) 0.008(3) 0.013(3)
C9 0.015(3) 0.023(3) 0.013(3) 0.004(2) 0.006(2) 0.009(2)
C10 0.015(3) 0.021(3) 0.014(3) 0.001(2) 0.006(2) 0.008(2)
C11 0.019(3) 0.017(3) 0.018(3) -0.003(2) 0.005(2) 0.003(2)
C12 0.014(3) 0.022(3) 0.020(3) 0.000(3) 0.005(2) 0.004(3)
Tb1 0.0139(2) 0.0191(2) 0.0164(2) 0.00160(13) 0.00357(13) 0.00519(14)
N1 0.042(4) 0.030(3) 0.032(3) 0.008(3) 0.008(3) 0.006(3)
N2 0.026(3) 0.021(3) 0.028(3) 0.000(2) 0.005(2) 0.005(2)
N3 0.021(3) 0.018(3) 0.022(3) -0.002(2) 0.007(2) 0.004(2)
N4 0.022(3) 0.022(3) 0.022(3) 0.008(2) 0.009(2) 0.009(2)
O1 0.027(2) 0.025(3) 0.031(3) -0.005(2) 0.005(2) 0.007(2)
O2 0.024(2) 0.025(3) 0.029(3) -0.003(2) 0.008(2) 0.006(2)
O3 0.061(4) 0.017(3) 0.026(3) 0.004(2) 0.011(3) -0.002(2)
O4 0.064(4) 0.028(3) 0.023(3) 0.004(2) 0.012(3) 0.010(3)
O5 0.013(2) 0.028(2) 0.033(3) 0.010(2) 0.0042(18) 0.0085(19)
O6 0.022(2) 0.023(2) 0.028(2) 0.0096(19) 0.0126(19) 0.0089(19)
O7 0.047(3) 0.017(2) 0.024(2) 0.005(2) 0.004(2) 0.010(2)
O8 0.028(2) 0.021(2) 0.022(2) -0.0007(19) 0.000(2) 0.0029(19)
O9 0.083(4) 0.043(3) 0.023(3) 0.010(2) 0.000(3) -0.016(3)
O10 0.030(3) 0.023(3) 0.034(3) 0.012(2) 0.001(2) 0.003(2)
O11 0.069(4) 0.035(3) 0.051(4) -0.002(3) 0.003(3) 0.009(3)
O12 0.039(3) 0.043(3) 0.073(4) 0.040(3) -0.009(3) 0.001(3)

loop_
_atom_type_symbol
_atom_type_description
_atom_type_scat_dispersion_real
_atom_type_scat_dispersion_imag
_atom_type_scat_source
C C 0.0033 0.0016 'International Tables Vol C Tables 4.2.6.8 and 6.1.1.4'
H H 0.0000 0.0000 'International Tables Vol C Tables 4.2.6.8 and 6.1.1.4'
Ag Ag -0.8971 1.1015 'International Tables Vol C Tables 4.2.6.8 and 6.1.1.4'
Tb Tb -0.1723 4.1537 'International Tables Vol C Tables 4.2.6.8 and 6.1.1.4'
N N 0.0061 0.0033 'International Tables Vol C Tables 4.2.6.8 and 6.1.1.4'
O O 0.0106 0.0060 'International Tables Vol C Tables 4.2.6.8 and 6.1.1.4'

loop_
_geom_angle_atom_site_label_1
_geom_angle_atom_site_label_2
_geom_angle_atom_site_label_3
_geom_angle
_geom_angle_site_symmetry_1
_geom_angle_site_symmetry_3
N3 Ag1 N2 169.2(2) . 2
N3 Ag1 O4 116.5(2) . 2
N2 Ag1 O4 68.7(2) 2 2
N3 Ag1 O1 100.81(17) . .
N2 Ag1 O1 85.16(18) 2 .
O4 Ag1 O1 111.37(18) 2 .
N1 C1 C2 121.5(7) . .
N1 C1 H1 119.3 . .
C2 C1 H1 119.3 . .
N2 C2 C1 122.5(7) . .
N2 C2 H2 118.8 . .
C1 C2 H2 118.8 . .
N2 C3 C4 119.0(6) . .
N2 C3 C6 117.8(6) . .
C4 C3 C6 123.3(6) . .
N1 C4 C3 122.9(6) . .
N1 C4 C5 113.3(6) . .
C3 C4 C5 123.8(6) . .
O1 C5 O2 121.8(6) . .
O1 C5 C4 119.5(6) . .
O2 C5 C4 118.5(6) . .
O1 C5 Tb1 60.4(3) . .
O2 C5 Tb1 61.4(3) . .
C4 C5 Tb1 172.1(5) . .
O4 C6 O3 126.0(6) . .
O4 C6 C3 117.8(6) . .
O3 C6 C3 116.2(6) . .
N3 C7 C8 122.8(6) . .
N3 C7 H7 118.6 . .
C8 C7 H7 118.6 . .
N4 C8 C7 119.8(6) . .
N4 C8 H8 120.1 . .
C7 C8 H8 120.1 . .
N4 C9 C10 121.8(6) . .
N4 C9 C12 116.5(5) . .
C10 C9 C12 121.7(6) . .
N3 C10 C9 120.0(6) . .
N3 C10 C11 116.4(5) . .
C9 C10 C11 123.6(6) . .
O5 C11 O6 124.4(6) . .
O5 C11 C10 118.3(6) . .
O6 C11 C10 117.3(5) . .
O7 C12 O8 125.4(6) . .
O7 C12 C9 119.4(6) . .
O8 C12 C9 115.3(6) . .
O6 Tb1 O5 154.39(17) 1_455 .
O6 Tb1 O8 88.65(17) 1_455 2_666
O5 Tb1 O8 83.95(17) . 2_666
O6 Tb1 O10 93.11(17) 1_455 .
O5 Tb1 O10 77.22(17) . .
O8 Tb1 O10 139.41(16) 2_666 .
O6 Tb1 O9 90.5(2) 1_455 .
O5 Tb1 O9 109.0(2) . .
O8 Tb1 O9 146.59(19) 2_666 .
O10 Tb1 O9 73.99(19) . .
O6 Tb1 O1 127.96(16) 1_455 .
O5 Tb1 O1 74.01(16) . .
O8 Tb1 O1 76.82(17) 2_666 .
O10 Tb1 O1 129.64(18) . .
O9 Tb1 O1 77.6(2) . .
O6 Tb1 O2 75.34(15) 1_455 .
O5 Tb1 O2 126.06(15) . .
O8 Tb1 O2 76.71(16) 2_666 .
O10 Tb1 O2 142.66(17) . .
O9 Tb1 O2 70.78(19) . .
O1 Tb1 O2 52.79(15) . .
O6 Tb1 N4 77.07(16) 1_455 2_666
O5 Tb1 N4 77.61(16) . 2_666
O8 Tb1 N4 64.55(16) 2_666 2_666
O10 Tb1 N4 76.37(17) . 2_666
O9 Tb1 N4 147.1(2) . 2_666
O1 Tb1 N4 133.84(17) . 2_666
O2 Tb1 N4 132.37(16) . 2_666
O6 Tb1 C5 101.64(18) 1_455 .
O5 Tb1 C5 99.90(18) . .
O8 Tb1 C5 74.37(18) 2_666 .
O10 Tb1 C5 143.89(19) . .
O9 Tb1 C5 73.1(2) . .
O1 Tb1 C5 26.37(17) . .
O2 Tb1 C5 26.45(17) . .
N4 Tb1 C5 138.90(19) 2_666 .
C4 N1 C1 116.5(7) . .
C2 N2 C3 117.7(6) . .
C2 N2 Ag1 123.5(5) . 2
C3 N2 Ag1 118.8(5) . 2
C7 N3 C10 117.4(6) . .
C7 N3 Ag1 118.1(4) . .
C10 N3 Ag1 124.5(4) . .
C9 N4 C8 118.2(6) . .
C9 N4 Tb1 113.7(4) . 2_666
C8 N4 Tb1 127.9(4) . 2_666
C5 O1 Tb1 93.2(4) . .
C5 O1 Ag1 126.5(4) . .
Tb1 O1 Ag1 129.04(19) . .
C5 O2 Tb1 92.1(4) . .
C6 O4 Ag1 116.6(5) . 2
C11 O5 Tb1 162.2(5) . .
C11 O6 Tb1 144.9(4) . 1_655
C12 O8 Tb1 127.4(4) . 2_666
Tb1 O9 H91 136.1 . .
Tb1 O9 H92 113.6 . .
H91 O9 H92 110.1 . .
Tb1 O10 H101 109.3 . .
Tb1 O10 H102 140.1 . .
H101 O10 H102 107.5 . .
H111 O11 H112 110.2 . .
H121 O12 H122 110.3 . .

loop_
_geom_bond_atom_site_label_1
_geom_bond_atom_site_label_2
_geom_bond_distance
_geom_bond_site_symmetry_2
Ag1 N3 2.259(5) .
Ag1 N2 2.306(6) 2
Ag1 O4 2.485(6) 2
Ag1 O1 2.553(5) .
C1 N1 1.345(10) .
C1 C2 1.353(11) .
C1 H1 0.9300 .
C2 N2 1.328(10) .
C2 H2 0.9300 .
C3 N2 1.350(8) .
C3 C4 1.396(9) .
C3 C6 1.498(7) .
C4 N1 1.325(10) .
C4 C5 1.509(9) .
C5 O1 1.251(8) .
C5 O2 1.253(8) .
C5 Tb1 2.812(6) .
C6 O4 1.238(9) .
C6 O3 1.273(9) .
C7 N3 1.326(10) .
C7 C8 1.392(10) .
C7 H7 0.9300 .
C8 N4 1.343(9) .
C8 H8 0.9300 .
C9 N4 1.329(9) .
C9 C10 1.401(8) .
C9 C12 1.511(9) .
C10 N3 1.352(8) .
C10 C11 1.511(9) .
C11 O5 1.244(7) .
C11 O6 1.249(8) .
C12 O7 1.222(9) .
C12 O8 1.263(8) .
Tb1 O6 2.302(4) 1_455
Tb1 O5 2.303(4) .
Tb1 O8 2.310(5) 2_666
Tb1 O10 2.353(5) .
Tb1 O9 2.356(6) .
Tb1 O1 2.449(4) .
Tb1 O2 2.472(5) .
Tb1 N4 2.625(5) 2_666
N2 Ag1 2.306(6) 2
N4 Tb1 2.625(5) 2_666
O4 Ag1 2.485(5) 2
O6 Tb1 2.302(4) 1_655
O8 Tb1 2.310(5) 2_666
O9 H91 0.8536 .
O9 H92 0.8502 .
O10 H101 0.8503 .
O10 H102 0.8531 .
O11 H111 0.8502 .
O11 H112 0.8499 .
O12 H121 0.8528 .
O12 H122 0.8513 .

loop_
_geom_hbond_atom_site_label_D
_geom_hbond_atom_site_label_H
_geom_hbond_atom_site_label_A
_geom_hbond_distance_DH
_geom_hbond_distance_HA
_geom_hbond_distance_DA
_geom_hbond_angle_DHA
_geom_hbond_site_symmetry_A
O9 H91 O3 0.85 1.78 2.617(8) 164.7 2_565
O9 H92 O3 0.85 2.18 2.956(8) 150.9 .
O10 H101 O12 0.85 1.89 2.669(7) 151.4 .
O10 H102 O4 0.85 1.95 2.717(8) 149.3 2_565
O11 H111 O7 0.85 2.11 2.950(8) 168.4 2_666
O11 H112 N1 0.85 2.20 2.986(9) 154.5 .
O12 H121 O11 0.85 1.93 2.761(9) 165.9 1_665
O12 H122 O7 0.85 1.97 2.779(7) 158.3 .
